data_4020773
loop_
_publ_author_name
'Teresa Olszewska'
'Maria Gdaniec'
'Tadeusz Po\/lo\'nski'

_publ_section_title
;
 Planar Chiral Dianthranilide and Dithiodianthranilide Molecules:
 Optical Resolution, Chiroptical Spectra,
 and Molecular Self-Assembly
;
_journal_name_full 'Journal of Organic Chemistry'
_journal_page_first 1248
_journal_page_last 1255
_journal_paper_doi 10.1021/jo035024d
_journal_volume 69
_journal_year 2004
_chemical_formula_moiety
;
2(C14 H10 N2 O2), C2 H6 O S
;
_chemical_formula_sum 'C30 H26 N4 O5 S'
_chemical_formula_weight 554.61
_chemical_name_common 'dianthranilide DMSO solvate'
_space_group_IT_number 14
_symmetry_cell_setting monoclinic
_symmetry_space_group_name_Hall '-P 2yn'
_symmetry_space_group_name_H-M 'P 1 21/n 1'
_cell_angle_alpha 90.00
_cell_angle_beta 103.073(5)
_cell_angle_gamma 90.00
_cell_formula_units_Z 4
_cell_length_a 17.3970(10)
_cell_length_b 8.5828(5)
_cell_length_c 18.7108(11)
_cell_measurement_temperature 293(2)
_cell_volume 2721.4(3)
_diffrn_ambient_temperature 293(2)
_exptl_crystal_density_diffrn 1.354
_cod_original_sg_symbol_H-M 'P 21/n'
_cod_database_code 4020773

loop_
_symmetry_equiv_pos_as_xyz
'x, y, z'
'-x+1/2, y+1/2, -z+1/2'
'-x, -y, -z'
'x-1/2, -y-1/2, z-1/2'

loop_
_atom_site_label
_atom_site_type_symbol
_atom_site_fract_x
_atom_site_fract_y
_atom_site_fract_z
_atom_site_U_iso_or_equiv
_atom_site_adp_type
_atom_site_occupancy
_atom_site_symmetry_multiplicity
_atom_site_calc_flag
_atom_site_refinement_flags
_atom_site_disorder_assembly
_atom_site_disorder_group
S1 S 0.51634(17) 0.3699(3) 0.20683(15) 0.0912(11) Uani 0.538(5) 1 d P . .
S1' S 0.56635(17) 0.4428(4) 0.24961(16) 0.0839(12) Uani 0.462(5) 1 d P . .
O1G O 0.5910(2) 0.3919(4) 0.1817(2) 0.1016(12) Uani 1 1 d . . .
C2G C 0.4831(5) 0.5306(11) 0.2211(5) 0.155(3) Uani 1 1 d . . .
H2GD H 0.4910 0.6228 0.1946 0.186 Uiso 0.538(5) 1 d PR . .
H2GE H 0.4468 0.4626 0.1894 0.186 Uiso 0.538(5) 1 d PR . .
H2GF H 0.4620 0.5590 0.2624 0.186 Uiso 0.538(5) 1 d PR . .
H2GA H 0.4679 0.5859 0.1755 0.186 Uiso 0.462(5) 1 d PR . .
H2GB H 0.4377 0.5156 0.2414 0.186 Uiso 0.462(5) 1 d PR . .
H2GC H 0.5221 0.5899 0.2547 0.186 Uiso 0.462(5) 1 d PR . .
C1G C 0.5393(5) 0.2900(10) 0.2920(4) 0.143(3) Uani 1 1 d . . .
H1GB H 0.5850 0.2276 0.3116 0.172 Uiso 0.538(5) 1 d PR . .
H1GC H 0.5165 0.3253 0.3313 0.172 Uiso 0.538(5) 1 d PR . .
H1GG H 0.5013 0.2289 0.2583 0.172 Uiso 0.538(5) 1 d PR . .
H1GD H 0.5618 0.1886 0.2893 0.172 Uiso 0.462(5) 1 d PR . .
H1GE H 0.5769 0.3552 0.3240 0.172 Uiso 0.462(5) 1 d PR . .
H1GF H 0.4925 0.2809 0.3107 0.172 Uiso 0.462(5) 1 d PR . .
O1A O 0.13250(16) 0.0046(3) 0.13873(17) 0.0693(8) Uani 1 1 d . . .
O2A O 0.15470(14) 0.5372(3) 0.28295(13) 0.0556(7) Uani 1 1 d . . .
N1A N 0.07175(14) 0.4014(3) 0.19668(13) 0.0395(6) Uani 1 1 d . . .
H1A H 0.0446 0.3759 0.2306 0.047 Uiso 1 1 d R . .
N2A N 0.20940(14) 0.2173(3) 0.15244(16) 0.0443(7) Uani 1 1 d . . .
H2A H 0.2487 0.1610 0.1802 0.053 Uiso 1 1 d R . .
C1A C 0.03759(16) 0.3549(3) 0.12316(16) 0.0334(7) Uani 1 1 d . . .
C2A C 0.07081(16) 0.2372(3) 0.08921(16) 0.0355(7) Uani 1 1 d . . .
C3A C 0.03217(18) 0.1917(4) 0.01779(17) 0.0410(7) Uani 1 1 d . . .
H3A H 0.0546 0.1111 -0.0067 0.049 Uiso 1 1 d R . .
C4A C -0.03700(18) 0.2600(4) -0.01706(17) 0.0440(8) Uani 1 1 d . . .
H4A H -0.0621 0.2284 -0.0660 0.053 Uiso 1 1 d R . .
C5A C -0.07103(18) 0.3737(4) 0.01805(18) 0.0444(8) Uani 1 1 d . . .
H5A H -0.1200 0.4206 -0.0065 0.053 Uiso 1 1 d R . .
C6A C -0.03402(17) 0.4211(3) 0.08774(17) 0.0383(7) Uani 1 1 d . . .
H6A H -0.0577 0.4994 0.1125 0.046 Uiso 1 1 d R . .
C7A C 0.14011(18) 0.1453(3) 0.12855(17) 0.0410(7) Uani 1 1 d . . .
C8A C 0.22653(17) 0.3762(3) 0.13816(17) 0.0393(7) Uani 1 1 d . . .
C9A C 0.19430(16) 0.5001(3) 0.17009(16) 0.0359(7) Uani 1 1 d . . .
C10A C 0.21725(18) 0.6521(4) 0.15864(18) 0.0432(8) Uani 1 1 d . . .
H10A H 0.1961 0.7374 0.1813 0.052 Uiso 1 1 d R . .
C11A C 0.2708(2) 0.6813(5) 0.1153(2) 0.0591(10) Uani 1 1 d . . .
H11A H 0.2860 0.7862 0.1073 0.071 Uiso 1 1 d R . .
C12A C 0.3018(2) 0.5573(5) 0.0838(2) 0.0658(11) Uani 1 1 d . . .
H12A H 0.3380 0.5762 0.0529 0.079 Uiso 1 1 d R . .
C13A C 0.2805(2) 0.4070(4) 0.0965(2) 0.0572(10) Uani 1 1 d . . .
H13A H 0.3036 0.3217 0.0755 0.069 Uiso 1 1 d R . .
C14A C 0.13955(17) 0.4787(3) 0.22072(16) 0.0380(7) Uani 1 1 d . . .
O1B O 0.77691(16) 0.6137(3) 0.14854(15) 0.0673(8) Uani 1 1 d . . .
O2B O 0.56587(15) 0.9072(4) 0.25288(14) 0.0768(9) Uani 1 1 d . . .
N1B N 0.67243(16) 0.9568(3) 0.20977(15) 0.0493(7) Uani 1 1 d . . .
H1B H 0.7001 0.9678 0.2563 0.059 Uiso 1 1 d R . .
N2B N 0.64638(16) 0.6540(3) 0.11640(16) 0.0499(7) Uani 1 1 d . . .
H2B H 0.6391 0.5553 0.1298 0.060 Uiso 1 1 d R . .
C1B C 0.71238(17) 0.9897(4) 0.15366(17) 0.0419(8) Uani 1 1 d . . .
C2B C 0.73466(18) 0.8700(4) 0.11136(18) 0.0443(8) Uani 1 1 d . . .
C3B C 0.7773(2) 0.9075(4) 0.0593(2) 0.0519(9) Uani 1 1 d . . .
H3B H 0.7925 0.8263 0.0299 0.062 Uiso 1 1 d R . .
C4B C 0.7974(2) 1.0613(5) 0.0489(2) 0.0621(10) Uani 1 1 d . . .
H4B H 0.8259 1.0868 0.0121 0.075 Uiso 1 1 d R . .
C5B C 0.7772(2) 1.1776(5) 0.0921(2) 0.0644(11) Uani 1 1 d . . .
H5B H 0.7920 1.2836 0.0858 0.077 Uiso 1 1 d R . .
C6B C 0.7347(2) 1.1430(4) 0.1444(2) 0.0547(9) Uani 1 1 d . . .
H6B H 0.7208 1.2242 0.1744 0.066 Uiso 1 1 d R . .
C7B C 0.72073(19) 0.7034(4) 0.12741(18) 0.0454(8) Uani 1 1 d . . .
C8B C 0.57634(18) 0.7426(4) 0.08601(18) 0.0423(8) Uani 1 1 d . . .
C9B C 0.55132(18) 0.8605(4) 0.12563(17) 0.0415(8) Uani 1 1 d . . .
C10B C 0.4780(2) 0.9291(4) 0.0987(2) 0.0504(8) Uani 1 1 d . . .
H10B H 0.4595 1.0083 0.1269 0.061 Uiso 1 1 d R . .
C11B C 0.4321(2) 0.8833(4) 0.0319(2) 0.0557(9) Uani 1 1 d . . .
H11B H 0.3820 0.9323 0.0127 0.067 Uiso 1 1 d R . .
C12B C 0.4582(2) 0.7686(4) -0.0083(2) 0.0577(10) Uani 1 1 d . . .
H12B H 0.4264 0.7384 -0.0551 0.069 Uiso 1 1 d R . .
C13B C 0.5299(2) 0.6969(4) 0.01869(19) 0.0510(8) Uani 1 1 d . . .
H13B H 0.5472 0.6146 -0.0087 0.061 Uiso 1 1 d R . .
C14B C 0.5965(2) 0.9073(4) 0.20036(18) 0.0476(8) Uani 1 1 d . . .

loop_
_atom_site_aniso_label
_atom_site_aniso_U_11
_atom_site_aniso_U_22
_atom_site_aniso_U_33
_atom_site_aniso_U_23
_atom_site_aniso_U_13
_atom_site_aniso_U_12
S1 0.0913(19) 0.108(2) 0.0788(17) -0.0102(14) 0.0297(15) -0.0141(15)
S1' 0.0730(19) 0.100(2) 0.084(2) -0.0145(15) 0.0295(15) -0.0213(15)
O1G 0.143(3) 0.0684(19) 0.123(3) 0.0089(18) 0.092(3) 0.0071(19)
C2G 0.165(7) 0.142(7) 0.170(7) 0.042(6) 0.063(6) -0.008(5)
C1G 0.171(7) 0.149(6) 0.129(6) 0.056(5) 0.078(5) 0.042(5)
O1A 0.0678(17) 0.0346(14) 0.097(2) 0.0022(13) 0.0005(15) -0.0028(11)
O2A 0.0525(14) 0.0683(16) 0.0459(13) -0.0168(12) 0.0111(11) -0.0176(11)
N1A 0.0375(14) 0.0470(15) 0.0348(13) -0.0028(11) 0.0096(11) -0.0052(11)
N2A 0.0355(14) 0.0356(14) 0.0565(16) 0.0059(12) -0.0009(12) 0.0040(11)
C1A 0.0305(14) 0.0330(15) 0.0375(15) -0.0007(12) 0.0091(12) -0.0079(11)
C2A 0.0334(15) 0.0323(15) 0.0387(16) -0.0011(12) 0.0039(12) -0.0041(11)
C3A 0.0442(17) 0.0366(16) 0.0431(17) -0.0090(13) 0.0119(14) -0.0066(13)
C4A 0.0430(17) 0.0484(19) 0.0368(17) -0.0020(14) 0.0009(14) -0.0127(14)
C5A 0.0316(16) 0.0469(18) 0.0520(19) 0.0088(15) 0.0035(14) -0.0057(13)
C6A 0.0343(16) 0.0387(16) 0.0430(17) 0.0000(13) 0.0109(13) -0.0019(12)
C7A 0.0434(18) 0.0302(16) 0.0480(18) -0.0028(13) 0.0075(14) 0.0046(12)
C8A 0.0308(15) 0.0391(16) 0.0444(18) 0.0016(13) 0.0013(13) -0.0006(12)
C9A 0.0307(15) 0.0365(16) 0.0367(16) 0.0013(12) -0.0003(12) -0.0030(12)
C10A 0.0439(17) 0.0388(17) 0.0446(18) 0.0052(14) 0.0053(14) -0.0038(13)
C11A 0.056(2) 0.055(2) 0.064(2) 0.0147(18) 0.0101(18) -0.0123(17)
C12A 0.057(2) 0.069(3) 0.078(3) 0.000(2) 0.028(2) -0.0121(19)
C13A 0.0444(19) 0.060(2) 0.071(2) -0.0083(19) 0.0207(18) -0.0050(16)
C14A 0.0384(16) 0.0343(15) 0.0385(16) -0.0044(13) 0.0027(13) -0.0050(12)
O1B 0.0596(16) 0.0717(17) 0.0714(18) 0.0165(14) 0.0164(13) 0.0155(13)
O2B 0.0562(16) 0.134(3) 0.0488(15) -0.0102(15) 0.0289(13) -0.0162(16)
N1B 0.0445(16) 0.0691(18) 0.0344(14) -0.0047(13) 0.0094(12) -0.0108(13)
N2B 0.0522(17) 0.0373(15) 0.0604(18) 0.0080(13) 0.0134(14) -0.0015(12)
C1B 0.0349(16) 0.0508(19) 0.0390(16) 0.0006(14) 0.0063(13) -0.0041(13)
C2B 0.0333(16) 0.0507(19) 0.0469(18) 0.0040(15) 0.0049(14) -0.0024(13)
C3B 0.0447(19) 0.062(2) 0.053(2) 0.0031(17) 0.0195(16) 0.0013(16)
C4B 0.058(2) 0.067(2) 0.071(3) 0.011(2) 0.032(2) -0.0034(18)
C5B 0.060(2) 0.053(2) 0.086(3) 0.007(2) 0.029(2) -0.0115(18)
C6B 0.0465(19) 0.051(2) 0.068(2) -0.0079(18) 0.0146(17) -0.0066(15)
C7B 0.0463(18) 0.0456(18) 0.0444(18) 0.0059(15) 0.0103(15) 0.0038(15)
C8B 0.0394(16) 0.0419(18) 0.0464(18) 0.0069(14) 0.0117(14) -0.0065(13)
C9B 0.0389(17) 0.0473(18) 0.0391(17) 0.0064(14) 0.0106(13) -0.0065(13)
C10B 0.0461(19) 0.051(2) 0.058(2) 0.0054(16) 0.0195(16) -0.0017(15)
C11B 0.0383(18) 0.063(2) 0.062(2) 0.0145(19) 0.0033(16) -0.0070(16)
C12B 0.052(2) 0.062(2) 0.052(2) 0.0052(18) -0.0022(17) -0.0191(17)
C13B 0.055(2) 0.0443(18) 0.054(2) -0.0023(16) 0.0128(17) -0.0113(15)
C14B 0.050(2) 0.055(2) 0.0405(18) 0.0014(15) 0.0170(16) -0.0004(15)

loop_
_geom_bond_atom_site_label_1
_geom_bond_atom_site_label_2
_geom_bond_distance
_geom_bond_site_symmetry_2
_geom_bond_publ_flag
S1 O1G 1.490(4) . ?
S1 C2G 1.542(10) . ?
S1 C1G 1.697(7) . ?
S1' O1G 1.496(4) . ?
S1' C2G 1.613(9) . ?
S1' C1G 1.654(7) . ?
C2G H2GD 0.9602 . ?
C2G H2GE 0.9603 . ?
C2G H2GF 0.9597 . ?
C2G H2GA 0.9600 . ?
C2G H2GB 0.9599 . ?
C2G H2GC 0.9602 . ?
C1G H1GB 0.9603 . ?
C1G H1GC 0.9599 . ?
C1G H1GG 0.9601 . ?
C1G H1GD 0.9603 . ?
C1G H1GE 0.9603 . ?
C1G H1GF 0.9600 . ?
O1A C7A 1.234(4) . ?
O2A C14A 1.240(4) . ?
N1A C14A 1.339(4) . ?
N1A C1A 1.426(4) . ?
N1A H1A 0.8998 . ?
N2A C7A 1.339(4) . ?
N2A C8A 1.434(4) . ?
N2A H2A 0.9003 . ?
C1A C2A 1.387(4) . ?
C1A C6A 1.393(4) . ?
C2A C3A 1.408(4) . ?
C2A C7A 1.489(4) . ?
C3A C4A 1.364(4) . ?
C3A H3A 0.9602 . ?
C4A C5A 1.382(5) . ?
C4A H4A 0.9599 . ?
C5A C6A 1.379(4) . ?
C5A H5A 0.9603 . ?
C6A H6A 0.9600 . ?
C8A C13A 1.375(5) . ?
C8A C9A 1.398(4) . ?
C9A C10A 1.395(4) . ?
C9A C14A 1.499(4) . ?
C10A C11A 1.389(5) . ?
C10A H10A 0.9602 . ?
C11A C12A 1.384(6) . ?
C11A H11A 0.9603 . ?
C12A C13A 1.377(5) . ?
C12A H12A 0.9599 . ?
C13A H13A 0.9603 . ?
O1B C7B 1.237(4) . ?
O2B C14B 1.220(4) . ?
N1B C14B 1.360(4) . ?
N1B C1B 1.412(4) . ?
N1B H1B 0.8998 . ?
N2B C7B 1.332(4) . ?
N2B C8B 1.440(4) . ?
N2B H2B 0.9002 . ?
C1B C6B 1.394(5) . ?
C1B C2B 1.404(5) . ?
C2B C3B 1.390(5) . ?
C2B C7B 1.491(5) . ?
C3B C4B 1.391(5) . ?
C3B H3B 0.9601 . ?
C4B C5B 1.379(6) . ?
C4B H4B 0.9598 . ?
C5B C6B 1.386(5) . ?
C5B H5B 0.9604 . ?
C6B H6B 0.9600 . ?
C8B C9B 1.381(5) . ?
C8B C13B 1.390(5) . ?
C9B C10B 1.391(5) . ?
C9B C14B 1.496(5) . ?
C10B C11B 1.380(5) . ?
C10B H10B 0.9601 . ?
C11B C12B 1.376(6) . ?
C11B H11B 0.9604 . ?
C12B C13B 1.381(5) . ?
C12B H12B 0.9599 . ?
C13B H13B 0.9601 . ?
